data_4026030
loop_
_publ_author_name
'K. V. Sajna'
'Ramesh Kotikalapudi'
'Manab Chakravarty'
'N. N. Bhuvan Kumar'
'K. C. Kumara Swamy'

_publ_section_title
;
 Cycloaddition Reactions of Allenylphosphonates and Related Allenes with
 Dialkyl Acetylenedicarboxylates, 1,3-Diphenylisobenzofuran, and
 Anthracene
;
_journal_name_full 'Journal of Organic Chemistry'
_journal_page_first 920
_journal_page_last 938
_journal_paper_doi 10.1021/jo102240u
_journal_volume 76
_journal_year 2011
_chemical_formula_moiety 'C29 H23 O P'
_chemical_formula_sum 'C29 H23 O P'
_chemical_formula_weight 418.44
_chemical_name_systematic
; 
 ? 
;
_space_group_IT_number 9
_symmetry_cell_setting monoclinic
_symmetry_space_group_name_Hall 'C -2yc'
_symmetry_space_group_name_H-M 'C 1 c 1'
_atom_sites_solution_hydrogens geom
_atom_sites_solution_primary direct
_atom_sites_solution_secondary difmap
_audit_creation_method SHELXL-97
_cell_angle_alpha 90.00
_cell_angle_beta 107.2870(10)
_cell_angle_gamma 90.00
_cell_formula_units_Z 4
_cell_length_a 15.8800(15)
_cell_length_b 9.9538(9)
_cell_length_c 15.1330(14)
_cell_measurement_reflns_used 6088
_cell_measurement_temperature 273(2)
_cell_measurement_theta_max 26.04
_cell_measurement_theta_min 2.45
_cell_volume 2284.0(4)
_computing_cell_refinement 'Bruker SMART'
_computing_data_collection 'Bruker SMART'
_computing_data_reduction 'Bruker SAINT'
_computing_molecular_graphics 'Bruker SHELXTL'
_computing_publication_material 'Bruker SHELXTL'
_computing_structure_refinement 'SHELXL-97 (Sheldrick, 1997)'
_computing_structure_solution 'SHELXS-97 (Sheldrick, 1990)'
_diffrn_ambient_temperature 273(2)
_diffrn_measured_fraction_theta_full 0.991
_diffrn_measured_fraction_theta_max 0.991
_diffrn_measurement_device_type 'CCD area detector'
_diffrn_measurement_method 'phi and omega scans'
_diffrn_radiation_monochromator graphite
_diffrn_radiation_source 'fine-focus sealed tube'
_diffrn_radiation_type MoK\a
_diffrn_radiation_wavelength 0.71073
_diffrn_reflns_av_R_equivalents 0.0190
_diffrn_reflns_av_sigmaI/netI 0.0192
_diffrn_reflns_limit_h_max 19
_diffrn_reflns_limit_h_min -19
_diffrn_reflns_limit_k_max 12
_diffrn_reflns_limit_k_min -12
_diffrn_reflns_limit_l_max 18
_diffrn_reflns_limit_l_min -17
_diffrn_reflns_number 17457
_diffrn_reflns_theta_full 26.04
_diffrn_reflns_theta_max 26.04
_diffrn_reflns_theta_min 2.45
_diffrn_standards_decay_% none
_diffrn_standards_interval_count 'not applicable'
_diffrn_standards_interval_time 'not applicable'
_diffrn_standards_number 'not applicable'
_exptl_absorpt_coefficient_mu 0.138
_exptl_absorpt_correction_T_max 0.973
_exptl_absorpt_correction_T_min 0.962
_exptl_absorpt_correction_type empirical
_exptl_absorpt_process_details 'SADABS, Sheldrick(1996)'
_exptl_crystal_colour colorless
_exptl_crystal_density_diffrn 1.217
_exptl_crystal_description block
_exptl_crystal_F_000 880
_exptl_crystal_size_max 0.28
_exptl_crystal_size_mid 0.24
_exptl_crystal_size_min 0.20
_refine_diff_density_max 0.193
_refine_diff_density_min -0.247
_refine_diff_density_rms 0.037
_refine_ls_abs_structure_details 'Flack H D (1983), Acta Cryst. A39, 876-881'
_refine_ls_abs_structure_Flack 0.08(8)
_refine_ls_extinction_method none
_refine_ls_goodness_of_fit_ref 1.076
_refine_ls_hydrogen_treatment constr
_refine_ls_matrix_type full
_refine_ls_number_parameters 281
_refine_ls_number_reflns 4351
_refine_ls_number_restraints 2
_refine_ls_restrained_S_all 1.076
_refine_ls_R_factor_all 0.0396
_refine_ls_R_factor_gt 0.0381
_refine_ls_shift/su_max 0.000
_refine_ls_shift/su_mean 0.000
_refine_ls_structure_factor_coef Fsqd
_refine_ls_weighting_details 'calc w=1/[\s^2^(Fo^2^)+(0.0450P)^2^+1.0085P] where P=(Fo^2^+2Fc^2^)/3'
_refine_ls_weighting_scheme calc
_refine_ls_wR_factor_gt 0.0926
_refine_ls_wR_factor_ref 0.0938
_reflns_number_gt 4187
_reflns_number_total 4351
_reflns_threshold_expression >2sigma(I)
_cod_data_source_file jo102240u_si_002_15.cif
_cod_data_source_block compd-66
_cod_database_code 4026030

loop_
_symmetry_equiv_pos_as_xyz
'x, y, z'
'x, -y, z+1/2'
'x+1/2, y+1/2, z'
'x+1/2, -y+1/2, z+1/2'

loop_
_atom_site_label
_atom_site_type_symbol
_atom_site_fract_x
_atom_site_fract_y
_atom_site_fract_z
_atom_site_U_iso_or_equiv
_atom_site_adp_type
_atom_site_occupancy
_atom_site_symmetry_multiplicity
_atom_site_calc_flag
_atom_site_refinement_flags
P1 P 0.40749(3) 0.12028(5) 0.13256(3) 0.04553(14) Uani 1 1 d .
O1 O 0.39783(13) -0.02413(17) 0.10852(11) 0.0631(5) Uani 1 1 d .
C1 C 0.51588(14) 0.1831(3) 0.13692(15) 0.0523(5) Uani 1 1 d .
C2 C 0.55951(17) 0.2827(3) 0.19602(19) 0.0709(8) Uani 1 1 d .
H2 H 0.5337 0.3197 0.2381 0.085 Uiso 1 1 calc R
C3 C 0.64120(19) 0.3289(4) 0.1940(2) 0.0831(9) Uani 1 1 d .
H3 H 0.6694 0.3969 0.2340 0.100 Uiso 1 1 calc R
C4 C 0.68034(18) 0.2743(4) 0.1330(2) 0.0780(9) Uani 1 1 d .
H4 H 0.7351 0.3052 0.1315 0.094 Uiso 1 1 calc R
C5 C 0.6383(2) 0.1734(4) 0.0741(2) 0.0749(8) Uani 1 1 d .
H5 H 0.6651 0.1357 0.0330 0.090 Uiso 1 1 calc R
C6 C 0.55631(18) 0.1277(3) 0.07576(18) 0.0610(6) Uani 1 1 d .
H6 H 0.5283 0.0596 0.0357 0.073 Uiso 1 1 calc R
C7 C 0.32923(13) 0.2230(2) 0.04798(14) 0.0453(5) Uani 1 1 d .
C8 C 0.35132(18) 0.3434(3) 0.0177(2) 0.0741(8) Uani 1 1 d .
H8 H 0.4087 0.3756 0.0407 0.089 Uiso 1 1 calc R
C9 C 0.2885(2) 0.4179(4) -0.0473(2) 0.0913(11) Uani 1 1 d .
H9 H 0.3044 0.4991 -0.0684 0.110 Uiso 1 1 calc R
C10 C 0.2049(2) 0.3738(3) -0.0802(2) 0.0753(8) Uani 1 1 d .
H10 H 0.1632 0.4238 -0.1239 0.090 Uiso 1 1 calc R
C11 C 0.18169(19) 0.2548(4) -0.0487(2) 0.0832(9) Uani 1 1 d .
H11 H 0.1238 0.2244 -0.0706 0.100 Uiso 1 1 calc R
C12 C 0.24330(17) 0.1801(3) 0.01521(19) 0.0677(7) Uani 1 1 d .
H12 H 0.2267 0.0997 0.0365 0.081 Uiso 1 1 calc R
C13 C 0.38856(13) 0.1616(2) 0.24040(14) 0.0419(4) Uani 1 1 d .
C14 C 0.38633(12) 0.0756(2) 0.30730(14) 0.0416(4) Uani 1 1 d .
C15 C 0.40483(17) -0.0728(2) 0.31350(17) 0.0557(6) Uani 1 1 d .
H15A H 0.4131 -0.1035 0.2565 0.084 Uiso 1 1 calc R
H15B H 0.3559 -0.1195 0.3244 0.084 Uiso 1 1 calc R
H15C H 0.4572 -0.0901 0.3636 0.084 Uiso 1 1 calc R
C16 C 0.35832(13) 0.1399(2) 0.38636(14) 0.0407(4) Uani 1 1 d .
H16 H 0.3575 0.0759 0.4353 0.049 Uiso 1 1 calc R
C17 C 0.26824(13) 0.2021(2) 0.34022(14) 0.0410(4) Uani 1 1 d .
C18 C 0.19166(15) 0.1785(2) 0.36162(17) 0.0516(5) Uani 1 1 d .
H18 H 0.1908 0.1181 0.4082 0.062 Uiso 1 1 calc R
C19 C 0.11541(15) 0.2456(3) 0.31314(19) 0.0603(6) Uani 1 1 d .
H19 H 0.0632 0.2304 0.3275 0.072 Uiso 1 1 calc R
C20 C 0.11665(15) 0.3347(3) 0.24361(18) 0.0603(6) Uani 1 1 d .
H20 H 0.0652 0.3790 0.2112 0.072 Uiso 1 1 calc R
C21 C 0.19395(16) 0.3586(2) 0.22195(16) 0.0522(5) Uani 1 1 d .
H21 H 0.1947 0.4187 0.1751 0.063 Uiso 1 1 calc R
C22 C 0.26972(13) 0.29266(19) 0.27021(14) 0.0407(4) Uani 1 1 d .
C23 C 0.36116(14) 0.3065(2) 0.25784(14) 0.0426(4) Uani 1 1 d .
H23 H 0.3625 0.3690 0.2083 0.051 Uiso 1 1 calc R
C24 C 0.42172(13) 0.3482(2) 0.35156(14) 0.0435(5) Uani 1 1 d .
C25 C 0.47226(15) 0.4634(2) 0.37277(18) 0.0521(5) Uani 1 1 d .
H25 H 0.4733 0.5242 0.3265 0.063 Uiso 1 1 calc R
C26 C 0.52159(16) 0.4875(3) 0.46415(19) 0.0600(6) Uani 1 1 d .
H26 H 0.5560 0.5646 0.4789 0.072 Uiso 1 1 calc R
C27 C 0.51971(16) 0.3975(3) 0.53291(18) 0.0610(6) Uani 1 1 d .
H27 H 0.5530 0.4145 0.5937 0.073 Uiso 1 1 calc R
C28 C 0.46857(15) 0.2817(2) 0.51225(16) 0.0526(5) Uani 1 1 d .
H28 H 0.4671 0.2215 0.5587 0.063 Uiso 1 1 calc R
C29 C 0.42000(13) 0.2577(2) 0.42156(14) 0.0425(4) Uani 1 1 d .

loop_
_atom_site_aniso_label
_atom_site_aniso_U_11
_atom_site_aniso_U_22
_atom_site_aniso_U_33
_atom_site_aniso_U_23
_atom_site_aniso_U_13
_atom_site_aniso_U_12
P1 0.0489(3) 0.0505(3) 0.0387(3) -0.0019(2) 0.0154(2) 0.0054(3)
O1 0.0825(12) 0.0554(9) 0.0525(10) -0.0084(7) 0.0214(9) 0.0074(9)
C1 0.0458(11) 0.0689(15) 0.0428(12) 0.0083(10) 0.0139(9) 0.0120(11)
C2 0.0478(13) 0.105(2) 0.0611(15) -0.0139(15) 0.0178(12) -0.0012(14)
C3 0.0530(16) 0.114(3) 0.077(2) -0.0001(18) 0.0113(14) -0.0070(16)
C4 0.0467(14) 0.115(3) 0.0753(19) 0.0267(19) 0.0224(13) 0.0125(15)
C5 0.0694(17) 0.097(2) 0.0725(18) 0.0259(17) 0.0424(15) 0.0283(16)
C6 0.0661(15) 0.0710(16) 0.0521(14) 0.0114(11) 0.0272(12) 0.0171(12)
C7 0.0463(11) 0.0551(12) 0.0353(10) -0.0002(9) 0.0135(9) 0.0004(9)
C8 0.0474(13) 0.0850(19) 0.0833(19) 0.0341(16) 0.0091(13) -0.0129(12)
C9 0.0657(18) 0.094(2) 0.107(3) 0.057(2) 0.0139(17) -0.0094(16)
C10 0.0606(16) 0.093(2) 0.0659(17) 0.0298(15) 0.0086(13) 0.0008(15)
C11 0.0516(15) 0.102(2) 0.0792(19) 0.0250(17) -0.0063(13) -0.0212(15)
C12 0.0559(14) 0.0721(17) 0.0656(16) 0.0191(13) 0.0032(12) -0.0186(12)
C13 0.0452(11) 0.0405(10) 0.0410(11) -0.0013(8) 0.0142(9) 0.0034(8)
C14 0.0380(10) 0.0434(11) 0.0423(10) -0.0001(8) 0.0103(8) 0.0039(8)
C15 0.0664(14) 0.0449(12) 0.0550(13) 0.0043(10) 0.0167(11) 0.0107(10)
C16 0.0453(10) 0.0422(11) 0.0342(10) 0.0065(8) 0.0111(8) 0.0017(8)
C17 0.0414(10) 0.0397(10) 0.0420(10) -0.0026(8) 0.0124(8) 0.0014(8)
C18 0.0499(11) 0.0501(12) 0.0580(13) 0.0006(10) 0.0213(10) -0.0017(10)
C19 0.0425(12) 0.0601(15) 0.0797(18) -0.0083(12) 0.0202(12) -0.0015(10)
C20 0.0453(12) 0.0595(14) 0.0665(16) -0.0048(12) 0.0019(11) 0.0114(10)
C21 0.0577(13) 0.0471(12) 0.0451(12) 0.0010(9) 0.0051(10) 0.0095(10)
C22 0.0444(10) 0.0384(10) 0.0381(10) -0.0018(8) 0.0104(8) 0.0034(8)
C23 0.0512(12) 0.0390(10) 0.0411(10) 0.0062(8) 0.0189(9) 0.0033(9)
C24 0.0435(11) 0.0425(10) 0.0476(11) -0.0027(9) 0.0184(9) 0.0026(8)
C25 0.0524(12) 0.0448(12) 0.0665(15) -0.0056(10) 0.0290(11) -0.0038(9)
C26 0.0477(12) 0.0552(14) 0.0788(18) -0.0210(13) 0.0213(12) -0.0098(10)
C27 0.0510(13) 0.0702(15) 0.0552(14) -0.0151(12) 0.0056(11) 0.0006(12)
C28 0.0505(12) 0.0590(14) 0.0445(12) -0.0033(10) 0.0083(10) 0.0063(10)
C29 0.0385(10) 0.0439(11) 0.0445(11) -0.0017(8) 0.0114(8) 0.0038(8)

loop_
_atom_type_symbol
_atom_type_description
_atom_type_scat_dispersion_real
_atom_type_scat_dispersion_imag
_atom_type_scat_source
C C 0.0033 0.0016 'International Tables Vol C Tables 4.2.6.8 and 6.1.1.4'
H H 0.0000 0.0000 'International Tables Vol C Tables 4.2.6.8 and 6.1.1.4'
O O 0.0106 0.0060 'International Tables Vol C Tables 4.2.6.8 and 6.1.1.4'
P P 0.1023 0.0942 'International Tables Vol C Tables 4.2.6.8 and 6.1.1.4'

loop_
_geom_angle_atom_site_label_1
_geom_angle_atom_site_label_2
_geom_angle_atom_site_label_3
_geom_angle
O1 P1 C13 114.41(10)
O1 P1 C7 112.04(10)
C13 P1 C7 104.38(9)
O1 P1 C1 111.83(11)
C13 P1 C1 107.57(10)
C7 P1 C1 105.99(10)
C2 C1 C6 118.4(2)
C2 C1 P1 124.12(17)
C6 C1 P1 117.4(2)
C1 C2 C3 121.3(3)
C1 C2 H2 119.4
C3 C2 H2 119.4
C4 C3 C2 119.9(3)
C4 C3 H3 120.0
C2 C3 H3 120.0
C3 C4 C5 119.8(3)
C3 C4 H4 120.1
C5 C4 H4 120.1
C4 C5 C6 120.3(3)
C4 C5 H5 119.9
C6 C5 H5 119.9
C5 C6 C1 120.3(3)
C5 C6 H6 119.8
C1 C6 H6 119.8
C8 C7 C12 118.5(2)
C8 C7 P1 122.79(18)
C12 C7 P1 118.63(18)
C7 C8 C9 120.3(2)
C7 C8 H8 119.8
C9 C8 H8 119.8
C10 C9 C8 120.6(3)
C10 C9 H9 119.7
C8 C9 H9 119.7
C9 C10 C11 119.5(3)
C9 C10 H10 120.2
C11 C10 H10 120.2
C10 C11 C12 120.3(3)
C10 C11 H11 119.8
C12 C11 H11 119.8
C11 C12 C7 120.7(2)
C11 C12 H12 119.7
C7 C12 H12 119.7
C14 C13 C23 113.29(17)
C14 C13 P1 126.38(16)
C23 C13 P1 119.95(14)
C13 C14 C15 129.0(2)
C13 C14 C16 113.76(17)
C15 C14 C16 117.25(19)
C14 C15 H15A 109.5
C14 C15 H15B 109.5
H15A C15 H15B 109.5
C14 C15 H15C 109.5
H15A C15 H15C 109.5
H15B C15 H15C 109.5
C29 C16 C17 105.47(16)
C29 C16 C14 106.83(16)
C17 C16 C14 105.21(16)
C29 C16 H16 112.9
C17 C16 H16 112.9
C14 C16 H16 112.9
C18 C17 C22 120.46(19)
C18 C17 C16 126.92(19)
C22 C17 C16 112.61(17)
C17 C18 C19 119.3(2)
C17 C18 H18 120.3
C19 C18 H18 120.3
C20 C19 C18 120.3(2)
C20 C19 H19 119.9
C18 C19 H19 119.9
C19 C20 C21 120.4(2)
C19 C20 H20 119.8
C21 C20 H20 119.8
C22 C21 C20 119.4(2)
C22 C21 H21 120.3
C20 C21 H21 120.3
C21 C22 C17 120.11(19)
C21 C22 C23 127.38(19)
C17 C22 C23 112.51(17)
C24 C23 C22 105.80(16)
C24 C23 C13 106.38(16)
C22 C23 C13 105.22(16)
C24 C23 H23 112.9
C22 C23 H23 112.9
C13 C23 H23 112.9
C25 C24 C29 120.0(2)
C25 C24 C23 127.5(2)
C29 C24 C23 112.48(18)
C24 C25 C26 119.3(2)
C24 C25 H25 120.3
C26 C25 H25 120.3
C27 C26 C25 120.3(2)
C27 C26 H26 119.8
C25 C26 H26 119.8
C26 C27 C28 120.7(2)
C26 C27 H27 119.7
C28 C27 H27 119.7
C29 C28 C27 118.9(2)
C29 C28 H28 120.6
C27 C28 H28 120.6
C28 C29 C24 120.7(2)
C28 C29 C16 126.4(2)
C24 C29 C16 112.82(18)

loop_
_geom_bond_atom_site_label_1
_geom_bond_atom_site_label_2
_geom_bond_distance
P1 O1 1.4795(17)
P1 C13 1.793(2)
P1 C7 1.812(2)
P1 C1 1.814(2)
C1 C2 1.376(4)
C1 C6 1.388(3)
C2 C3 1.385(4)
C2 H2 0.9300
C3 C4 1.369(5)
C3 H3 0.9300
C4 C5 1.377(5)
C4 H4 0.9300
C5 C6 1.387(4)
C5 H5 0.9300
C6 H6 0.9300
C7 C8 1.366(3)
C7 C12 1.374(3)
C8 C9 1.389(4)
C8 H8 0.9300
C9 C10 1.346(4)
C9 H9 0.9300
C10 C11 1.367(4)
C10 H10 0.9300
C11 C12 1.372(4)
C11 H11 0.9300
C12 H12 0.9300
C13 C14 1.334(3)
C13 C23 1.552(3)
C14 C15 1.503(3)
C14 C16 1.535(3)
C15 H15A 0.9600
C15 H15B 0.9600
C15 H15C 0.9600
C16 C29 1.519(3)
C16 C17 1.524(3)
C16 H16 0.9800
C17 C18 1.369(3)
C17 C22 1.396(3)
C18 C19 1.386(4)
C18 H18 0.9300
C19 C20 1.381(4)
C19 H19 0.9300
C20 C21 1.382(4)
C20 H20 0.9300
C21 C22 1.375(3)
C21 H21 0.9300
C22 C23 1.524(3)
C23 C24 1.516(3)
C23 H23 0.9800
C24 C25 1.381(3)
C24 C29 1.397(3)
C25 C26 1.393(4)
C25 H25 0.9300
C26 C27 1.380(4)
C26 H26 0.9300
C27 C28 1.391(4)
C27 H27 0.9300
C28 C29 1.381(3)
C28 H28 0.9300
